data_4305258
loop_
_publ_author_name
'Roy Copping'
'Leif Jonasson'
'Andrew J. Gaunt'
'Dennis Drennan'
'David Collison'
'Madeleine Helliwell'
'Ross J. Pirttijarvi'
'Chris J. Jones'
'Anne Huguet'
'David C. Apperley'
'Nikolas Kaltsoyannis'
'Iain May'

_publ_contact_author
;
    Roy Copping and Mark J. Sarsfield
;
_publ_section_title
;
Tetravalent Metal Complexation by Keggin and Lacunary Phosphomolybdate
Anions
;
_journal_name_full 'Inorganic Chemistry'
_journal_page_first 5787
_journal_page_last 5798
_journal_paper_doi 10.1021/ic800101t
_journal_volume 47
_journal_year 2008
_chemical_formula_sum 'H84 Mo22 N10 O100 P2 Th'
_chemical_formula_weight 4229.43
_space_group_IT_number 15
_symmetry_cell_setting monoclinic
_symmetry_space_group_name_Hall '-C 2yc'
_symmetry_space_group_name_H-M 'C 1 2/c 1'
_atom_sites_solution_primary direct
_audit_creation_method SHELXL-97
_cell_angle_alpha 90.00
_cell_angle_beta 117.665(3)
_cell_angle_gamma 90.00
_cell_formula_units_Z 4
_cell_length_a 37.507(7)
_cell_length_b 13.024(3)
_cell_length_c 19.543(4)
_cell_measurement_temperature 293(2)
_cell_measurement_theta_max 26.42
_cell_measurement_theta_min 1.68
_cell_volume 8455(3)
_computing_cell_refinement 'Bruker SMART'
_computing_data_collection 'Bruker SMART'
_computing_data_reduction 'Bruker SAINT'
_computing_molecular_graphics 'Bruker SHELXTL'
_computing_publication_material 'Bruker SHELXTL'
_computing_structure_refinement 'SHELXL-97 (Sheldrick, 1997)'
_computing_structure_solution 'SHELXS-97 (Sheldrick, 1990)'
_diffrn_ambient_temperature 293(2)
_diffrn_measured_fraction_theta_full 0.984
_diffrn_measured_fraction_theta_max 0.984
_diffrn_measurement_device_type 'CCD area detector'
_diffrn_measurement_method 'phi and omega scans'
_diffrn_radiation_monochromator graphite
_diffrn_radiation_source 'fine-focus sealed tube'
_diffrn_radiation_type MoK\a
_diffrn_radiation_wavelength 0.71073
_diffrn_reflns_av_R_equivalents 0.0880
_diffrn_reflns_av_sigmaI/netI 0.0898
_diffrn_reflns_limit_h_max 46
_diffrn_reflns_limit_h_min -46
_diffrn_reflns_limit_k_max 16
_diffrn_reflns_limit_k_min -16
_diffrn_reflns_limit_l_max 24
_diffrn_reflns_limit_l_min -24
_diffrn_reflns_number 31840
_diffrn_reflns_theta_full 26.42
_diffrn_reflns_theta_max 26.42
_diffrn_reflns_theta_min 1.68
_exptl_absorpt_coefficient_mu 5.077
_exptl_absorpt_correction_T_max 0.6375
_exptl_absorpt_correction_T_min 0.2763
_exptl_absorpt_correction_type multi-scan
_exptl_absorpt_process_details SADABS
_exptl_crystal_colour yellow
_exptl_crystal_density_diffrn 3.322
_exptl_crystal_density_method 'not measured'
_exptl_crystal_description plate
_exptl_crystal_F_000 7992
_exptl_crystal_size_max 0.10
_exptl_crystal_size_mid 0.05
_exptl_crystal_size_min 0.05
_refine_diff_density_max 12.923
_refine_diff_density_min -4.454
_refine_diff_density_rms 0.819
_refine_ls_extinction_method none
_refine_ls_goodness_of_fit_ref 1.151
_refine_ls_matrix_type full
_refine_ls_number_parameters 404
_refine_ls_number_reflns 8553
_refine_ls_number_restraints 0
_refine_ls_restrained_S_all 1.151
_refine_ls_R_factor_all 0.1520
_refine_ls_R_factor_gt 0.1395
_refine_ls_shift/su_max 0.000
_refine_ls_shift/su_mean 0.000
_refine_ls_structure_factor_coef Fsqd
_refine_ls_weighting_details 'calc w=1/[\s^2^(Fo^2^)+(0.0001P)^2^+11211.6611P] where P=(Fo^2^+2Fc^2^)/3'
_refine_ls_weighting_scheme calc
_refine_ls_wR_factor_gt 0.3721
_refine_ls_wR_factor_ref 0.3767
_reflns_number_gt 7030
_reflns_number_total 8553
_reflns_threshold_expression >2sigma(I)
_cod_data_source_file ic800101t-file002_2.cif
_cod_data_source_block thnew2
_cod_depositor_comments
;
The following automatic conversions were performed:
'_symmetry_cell_setting' value 'Monoclinic' changed to 'monoclinic'
according to '/home/saulius/struct/CIF-dictionaries/cif_core.dic'
dictionary named 'cif_core.dic' version 2.4.1 from 2010-06-29.

Automatic conversion script
Id: cif_fix_enum 1527 2010-12-29 10:47:43Z saulius 
;
_cod_database_code 4305258

loop_
_symmetry_equiv_pos_as_xyz
'x, y, z'
'-x, y, -z+1/2'
'x+1/2, y+1/2, z'
'-x+1/2, y+1/2, -z+1/2'
'-x, -y, -z'
'x, -y, z-1/2'
'-x+1/2, -y+1/2, -z'
'x+1/2, -y+1/2, z-1/2'

loop_
_atom_site_label
_atom_site_type_symbol
_atom_site_fract_x
_atom_site_fract_y
_atom_site_fract_z
_atom_site_U_iso_or_equiv
_atom_site_adp_type
_atom_site_occupancy
_atom_site_symmetry_multiplicity
_atom_site_calc_flag
_atom_site_refinement_flags
_atom_site_disorder_assembly
_atom_site_disorder_group
Mo1 Mo 0.06369(9) -0.0221(2) 0.18714(18) 0.0061(6) Uani 1 1 d . . .
Mo2 Mo 0.06445(10) 0.1602(2) 0.03760(18) 0.0070(6) Uani 1 1 d . . .
Mo3 Mo 0.15899(10) 0.2976(2) 0.43394(18) 0.0077(6) Uani 1 1 d . . .
Mo4 Mo 0.02146(10) 0.3358(2) 0.10727(19) 0.0080(7) Uani 1 1 d . . .
Mo5 Mo 0.07141(9) 0.4112(2) 0.30949(18) 0.0065(6) Uani 1 1 d . . .
Mo6 Mo 0.15916(10) 0.4679(2) 0.30237(18) 0.0075(6) Uani 1 1 d . . .
Mo7 Mo 0.20452(10) 0.1048(3) 0.36312(19) 0.0088(7) Uani 1 1 d . . .
Mo8 Mo 0.15859(10) 0.0296(2) 0.17518(18) 0.0073(6) Uani 1 1 d . . .
Mo9 Mo 0.20320(10) 0.2644(2) 0.22493(19) 0.0072(6) Uani 1 1 d . . .
Mo10 Mo 0.10775(10) 0.3948(2) 0.09513(19) 0.0085(7) Uani 1 1 d . . .
Mo11 Mo 0.10849(10) 0.0441(2) 0.37312(18) 0.0071(6) Uani 1 1 d . . .
N1 N 0.1587(14) 0.236(4) 0.996(3) 0.041(13) Uani 1 1 d . . .
N2 N 0.2327(13) 0.194(4) 0.906(4) 0.050(16) Uani 1 1 d . . .
N3 N 0.2313(12) 0.900(4) 0.071(2) 0.037(12) Uani 1 1 d . . .
N4 N 0.2330(15) 0.119(4) 0.034(3) 0.038(11) Uiso 1 1 d . . .
N5 N 0.165(5) 0.475(15) 0.491(10) 0.22(7) Uiso 1 1 d . . .
O1 O 0.0216(7) 0.0131(19) 0.1984(14) 0.006(5) Uiso 1 1 d . . .
O2 O 0.0605(8) 0.085(2) 0.3582(16) 0.011(6) Uiso 1 1 d . . .
O3 O 0.0464(9) 0.295(2) 0.3010(18) 0.016(6) Uani 1 1 d . . .
O4 O 0.0104(8) 0.230(2) 0.1499(15) 0.009(5) Uiso 1 1 d . . .
O5 O 0.1256(8) 0.466(2) 0.1858(15) 0.009(5) Uiso 1 1 d . . .
O6 O 0.1127(7) 0.3860(19) 0.4102(14) 0.004(5) Uiso 1 1 d . . .
O7 O 0.2019(8) 0.019(2) 0.2838(15) 0.007(5) Uiso 1 1 d . . .
O8 O 0.1572(8) 0.319(2) 0.1399(15) 0.010(5) Uiso 1 1 d . . .
O9 O 0.2422(8) 0.321(2) 0.2155(15) 0.010(5) Uiso 1 1 d . . .
O10 O 0.1978(8) 0.226(2) 0.4184(15) 0.009(5) Uiso 1 1 d . . .
O11 O 0.0553(8) 0.053(2) 0.0985(15) 0.008(5) Uiso 1 1 d . . .
O12 O 0.0195(8) 0.228(2) 0.0276(15) 0.008(5) Uiso 1 1 d . . .
O13 O -0.0230(8) 0.392(2) 0.0520(16) 0.017(6) Uani 1 1 d . . .
O14 O 0.1100(8) 0.507(2) 0.2955(15) 0.008(5) Uiso 1 1 d . . .
O15 O 0.1628(8) 0.044(2) 0.3729(15) 0.009(5) Uiso 1 1 d . . .
O16 O 0.1969(8) 0.142(2) 0.1764(15) 0.010(5) Uiso 1 1 d . . .
O17 O 0.0871(8) 0.256(2) 0.1570(16) 0.013(6) Uiso 1 1 d . . .
O18 O 0.1301(7) 0.183(2) 0.4207(14) 0.006(5) Uiso 1 1 d . . .
O19 O 0.0526(9) -0.142(2) 0.1514(16) 0.015(6) Uiso 1 1 d . . .
O20 O 0.0906(8) 0.134(2) 0.2574(15) 0.010(5) Uiso 1 1 d . . .
O21 O 0.1740(9) -0.064(2) 0.1381(17) 0.017(6) Uiso 1 1 d . . .
O22 O 0.2450(8) 0.058(2) 0.4378(15) 0.012(6) Uani 1 1 d . . .
O23 O 0.1148(9) 0.479(2) 0.0359(16) 0.015(6) Uiso 1 1 d . . .
O24 O 0.0472(8) 0.092(2) -0.0446(15) 0.007(5) Uiso 1 1 d . . .
O25 O 0.0884(8) 0.272(2) 0.0195(15) 0.009(5) Uiso 1 1 d . . .
O26 O 0.0545(11) 0.409(2) 0.067(2) 0.024(8) Uani 1 1 d . . .
O27 O 0.1915(8) 0.380(2) 0.2792(16) 0.014(6) Uiso 1 1 d . . .
O28 O 0.1238(7) -0.0277(19) 0.2018(14) 0.005(5) Uiso 1 1 d . . .
O29 O 0.2291(8) 0.207(2) 0.3228(15) 0.011(6) Uiso 1 1 d . . .
O30 O 0.1828(8) 0.308(2) 0.5302(15) 0.009(5) Uiso 1 1 d . . .
O31 O 0.1255(8) -0.026(2) 0.4550(16) 0.013(6) Uiso 1 1 d . . .
O32 O 0.0459(9) 0.415(2) 0.1953(17) 0.018(6) Uiso 1 1 d . . .
O33 O 0.0955(8) -0.056(2) 0.2999(15) 0.011(5) Uiso 1 1 d . . .
O34 O 0.1212(8) 0.308(2) 0.2938(14) 0.007(5) Uiso 1 1 d . . .
O35 O 0.1533(8) 0.175(2) 0.2478(15) 0.008(5) Uiso 1 1 d . . .
O36 O 0.1784(8) 0.425(2) 0.4022(16) 0.013(6) Uiso 1 1 d . . .
O37 O 0.1196(8) 0.097(2) 0.0938(16) 0.013(6) Uiso 1 1 d . . .
O38 O 0.0447(10) 0.496(3) 0.3277(19) 0.024(7) Uiso 1 1 d . . .
O39 O 0.1825(8) 0.582(2) 0.3117(19) 0.018(6) Uani 1 1 d . . .
O100 O 0.2134(10) 0.465(3) 0.685(2) 0.030(8) Uani 1 1 d . . .
O101 O 0.1012(11) 0.703(2) 0.051(2) 0.026(8) Uani 1 1 d . . .
O102 O 0.0534(9) 0.124(2) 0.4937(18) 0.019(6) Uiso 1 1 d . . .
O103 O 0.1736(10) 0.718(2) 0.175(2) 0.026(7) Uani 1 1 d . . .
O104 O 0.207(2) 0.075(6) 0.050(4) 0.10(2) Uiso 1 1 d . . .
O106 O 0.1872(13) 0.564(4) 0.533(3) 0.045(10) Uiso 1 1 d . . .
O107 O 0.0107(10) 0.618(2) 0.3988(16) 0.023(7) Uani 1 1 d . . .
O108 O 0.0299(9) 0.220(2) 0.8234(17) 0.016(6) Uiso 1 1 d . . .
O109 O 0.0714(10) 0.642(3) 0.152(2) 0.030(8) Uani 1 1 d . . .
O110 O 0.1561(11) 0.795(3) 0.293(2) 0.030(8) Uiso 1 1 d . . .
O111 O 0.1040(13) 0.290(4) 0.841(3) 0.048(11) Uiso 1 1 d . . .
P1 P 0.1123(3) 0.2176(7) 0.2376(6) 0.0098(19) Uani 1 1 d . . .
Th1 Th 0.0000 0.15518(14) 0.2500 0.0051(4) Uani 1 2 d S . .

loop_
_atom_site_aniso_label
_atom_site_aniso_U_11
_atom_site_aniso_U_22
_atom_site_aniso_U_33
_atom_site_aniso_U_23
_atom_site_aniso_U_13
_atom_site_aniso_U_12
Mo1 0.0089(15) 0.0032(14) 0.0078(14) -0.0019(12) 0.0054(12) -0.0009(11)
Mo2 0.0114(15) 0.0046(15) 0.0064(14) 0.0003(12) 0.0052(12) 0.0021(12)
Mo3 0.0097(15) 0.0055(15) 0.0075(15) -0.0011(12) 0.0035(12) -0.0018(12)
Mo4 0.0100(15) 0.0042(15) 0.0113(15) 0.0020(12) 0.0062(13) 0.0014(12)
Mo5 0.0087(15) 0.0030(14) 0.0108(15) -0.0035(12) 0.0071(13) -0.0016(11)
Mo6 0.0083(15) 0.0046(15) 0.0091(15) -0.0003(12) 0.0036(12) -0.0013(12)
Mo7 0.0092(15) 0.0099(16) 0.0091(15) 0.0003(12) 0.0057(13) -0.0002(12)
Mo8 0.0081(15) 0.0069(15) 0.0080(15) -0.0003(12) 0.0046(12) 0.0024(12)
Mo9 0.0075(15) 0.0063(15) 0.0102(15) 0.0024(12) 0.0061(12) 0.0003(12)
Mo10 0.0104(16) 0.0049(15) 0.0100(15) 0.0018(12) 0.0046(13) -0.0017(12)
Mo11 0.0087(15) 0.0064(15) 0.0094(15) 0.0015(12) 0.0071(13) 0.0015(12)
N1 0.03(3) 0.04(3) 0.07(4) -0.03(3) 0.05(3) -0.01(2)
N2 0.02(2) 0.02(2) 0.09(4) -0.01(3) 0.01(3) -0.010(18)
N3 0.01(2) 0.07(4) 0.03(2) 0.02(2) 0.010(18) 0.00(2)
O3 0.017(15) 0.006(14) 0.034(17) -0.002(12) 0.019(14) -0.006(11)
O13 0.007(13) 0.028(17) 0.012(14) -0.013(13) 0.002(11) -0.001(12)
O22 0.016(14) 0.012(14) 0.009(13) 0.005(11) 0.007(11) 0.000(11)
O26 0.04(2) 0.005(14) 0.05(2) -0.004(14) 0.040(18) -0.004(13)
O39 0.010(14) 0.010(14) 0.038(18) 0.004(13) 0.016(14) 0.000(11)
O100 0.025(18) 0.024(18) 0.028(18) -0.016(15) 0.002(15) 0.002(14)
O101 0.04(2) 0.011(15) 0.04(2) -0.014(14) 0.024(17) -0.008(14)
O103 0.031(19) 0.014(16) 0.032(19) -0.013(14) 0.014(16) -0.007(14)
O107 0.04(2) 0.014(16) 0.006(14) 0.005(12) 0.005(14) 0.012(14)
O109 0.027(18) 0.04(2) 0.027(18) -0.013(16) 0.016(16) 0.006(16)
P1 0.012(5) 0.003(4) 0.022(5) -0.003(4) 0.014(4) 0.000(4)
Th1 0.0075(9) 0.0026(9) 0.0062(9) 0.000 0.0041(7) 0.000

loop_
_atom_type_symbol
_atom_type_description
_atom_type_scat_dispersion_real
_atom_type_scat_dispersion_imag
_atom_type_scat_source
N N 0.0061 0.0033 'International Tables Vol C Tables 4.2.6.8 and 6.1.1.4'
O O 0.0106 0.0060 'International Tables Vol C Tables 4.2.6.8 and 6.1.1.4'
P P 0.1023 0.0942 'International Tables Vol C Tables 4.2.6.8 and 6.1.1.4'
Mo Mo -1.6832 0.6857 'International Tables Vol C Tables 4.2.6.8 and 6.1.1.4'
Th Th -7.2400 8.8979 'International Tables Vol C Tables 4.2.6.8 and 6.1.1.4'
H H 0.0000 0.0000 'International Tables Vol C Tables 4.2.6.8 and 6.1.1.4'

loop_
_geom_angle_atom_site_label_1
_geom_angle_atom_site_label_2
_geom_angle_atom_site_label_3
_geom_angle
_geom_angle_site_symmetry_1
_geom_angle_site_symmetry_3
_geom_angle_publ_flag
O19 Mo1 O1 103.4(13) . . ?
O19 Mo1 O11 101.2(13) . . ?
O1 Mo1 O11 101.9(11) . . ?
O19 Mo1 O33 99.3(13) . . ?
O1 Mo1 O33 91.7(11) . . ?
O11 Mo1 O33 152.1(11) . . ?
O19 Mo1 O28 93.7(12) . . ?
O1 Mo1 O28 161.3(11) . . ?
O11 Mo1 O28 81.7(10) . . ?
O33 Mo1 O28 78.1(10) . . ?
O19 Mo1 O20 169.0(12) . . ?
O1 Mo1 O20 82.6(10) . . ?
O11 Mo1 O20 86.4(10) . . ?
O33 Mo1 O20 71.1(10) . . ?
O28 Mo1 O20 79.3(9) . . ?
O24 Mo2 O25 103.9(12) . . ?
O24 Mo2 O12 103.1(12) . . ?
O25 Mo2 O12 96.0(12) . . ?
O24 Mo2 O11 96.0(12) . . ?
O25 Mo2 O11 157.3(11) . . ?
O12 Mo2 O11 90.0(11) . . ?
O24 Mo2 O37 98.5(12) . . ?
O25 Mo2 O37 87.7(12) . . ?
O12 Mo2 O37 156.5(11) . . ?
O11 Mo2 O37 78.6(11) . . ?
O24 Mo2 O17 177.6(11) . . ?
O25 Mo2 O17 78.1(11) . . ?
O12 Mo2 O17 75.4(10) . . ?
O11 Mo2 O17 82.2(10) . . ?
O37 Mo2 O17 82.8(10) . . ?
O30 Mo3 O18 101.4(12) . . ?
O30 Mo3 O10 99.9(12) . . ?
O18 Mo3 O10 91.4(11) . . ?
O30 Mo3 O6 100.0(11) . . ?
O18 Mo3 O6 92.7(11) . . ?
O10 Mo3 O6 158.4(11) . . ?
O30 Mo3 O36 101.6(12) . . ?
O18 Mo3 O36 156.9(11) . . ?
O10 Mo3 O36 86.6(11) . . ?
O6 Mo3 O36 81.3(11) . . ?
O30 Mo3 O34 171.8(11) . . ?
O18 Mo3 O34 83.6(10) . . ?
O10 Mo3 O34 86.4(10) . . ?
O6 Mo3 O34 73.1(9) . . ?
O36 Mo3 O34 73.3(10) . . ?
O30 Mo3 N5 63(4) . . ?
O18 Mo3 N5 138(4) . . ?
O10 Mo3 N5 128(4) . . ?
O6 Mo3 N5 56(4) . . ?
O36 Mo3 N5 55(4) . . ?
O34 Mo3 N5 109(4) . . ?
O13 Mo4 O4 105.3(14) . . ?
O13 Mo4 O32 105.8(14) . . ?
O4 Mo4 O32 96.9(13) . . ?
O13 Mo4 O26 98.8(15) . . ?
O4 Mo4 O26 152.8(13) . . ?
O32 Mo4 O26 88.4(14) . . ?
O13 Mo4 O12 97.7(12) . . ?
O4 Mo4 O12 83.8(11) . . ?
O32 Mo4 O12 155.3(12) . . ?
O26 Mo4 O12 80.5(11) . . ?
O13 Mo4 O17 165.5(12) . . ?
O4 Mo4 O17 83.8(11) . . ?
O32 Mo4 O17 83.9(12) . . ?
O26 Mo4 O17 70.2(12) . . ?
O12 Mo4 O17 71.6(10) . . ?
O38 Mo5 O3 104.5(15) . . ?
O38 Mo5 O6 100.4(14) . . ?
O3 Mo5 O6 95.3(13) . . ?
O38 Mo5 O32 101.9(15) . . ?
O3 Mo5 O32 87.6(14) . . ?
O6 Mo5 O32 156.1(11) . . ?
O38 Mo5 O14 99.2(14) . . ?
O3 Mo5 O14 155.2(12) . . ?
O6 Mo5 O14 87.4(10) . . ?
O32 Mo5 O14 80.4(11) . . ?
O38 Mo5 O34 169.3(13) . . ?
O3 Mo5 O34 85.4(11) . . ?
O6 Mo5 O34 74.2(9) . . ?
O32 Mo5 O34 82.4(11) . . ?
O14 Mo5 O34 71.7(10) . . ?
O39 Mo6 O36 103.2(14) . . ?
O39 Mo6 O14 102.2(13) . . ?
O36 Mo6 O14 92.8(12) . . ?
O39 Mo6 O27 101.6(13) . . ?
O36 Mo6 O27 95.3(12) . . ?
O14 Mo6 O27 152.4(12) . . ?
O39 Mo6 O5 98.9(13) . . ?
O36 Mo6 O5 157.9(12) . . ?
O14 Mo6 O5 81.1(11) . . ?
O27 Mo6 O5 81.6(11) . . ?
O39 Mo6 O34 174.7(11) . . ?
O36 Mo6 O34 75.1(11) . . ?
O14 Mo6 O34 73.0(10) . . ?
O27 Mo6 O34 83.6(11) . . ?
O5 Mo6 O34 82.8(10) . . ?
O22 Mo7 O15 102.9(12) . . ?
O22 Mo7 O7 100.6(13) . . ?
O15 Mo7 O7 96.2(11) . . ?
O22 Mo7 O29 101.2(12) . . ?
O15 Mo7 O29 155.0(12) . . ?
O7 Mo7 O29 85.6(11) . . ?
O22 Mo7 O10 96.4(12) . . ?
O15 Mo7 O10 87.6(11) . . ?
O7 Mo7 O10 161.3(11) . . ?
O29 Mo7 O10 83.3(11) . . ?
O22 Mo7 O35 171.4(11) . . ?
O15 Mo7 O35 85.0(10) . . ?
O7 Mo7 O35 74.6(10) . . ?
O29 Mo7 O35 71.5(10) . . ?
O10 Mo7 O35 87.5(10) . . ?
O21 Mo8 O28 105.9(13) . . ?
O21 Mo8 O37 105.9(14) . . ?
O28 Mo8 O37 93.3(12) . . ?
O21 Mo8 O7 98.1(13) . . ?
O28 Mo8 O7 90.4(11) . . ?
O37 Mo8 O7 153.7(12) . . ?
O21 Mo8 O16 98.3(13) . . ?
O28 Mo8 O16 154.8(11) . . ?
O37 Mo8 O16 86.6(12) . . ?
O7 Mo8 O16 79.3(11) . . ?
O21 Mo8 O35 166.1(12) . . ?
O28 Mo8 O35 83.5(10) . . ?
O37 Mo8 O35 83.3(11) . . ?
O7 Mo8 O35 71.2(10) . . ?
O16 Mo8 O35 71.5(10) . . ?
O9 Mo9 O16 103.2(12) . . ?
O9 Mo9 O29 102.7(12) . . ?
O16 Mo9 O29 93.5(12) . . ?
O9 Mo9 O8 102.6(12) . . ?
O16 Mo9 O8 91.6(12) . . ?
O29 Mo9 O8 152.3(12) . . ?
O9 Mo9 O27 98.2(12) . . ?
O16 Mo9 O27 158.4(12) . . ?
O29 Mo9 O27 84.2(12) . . ?
O8 Mo9 O27 81.2(11) . . ?
O9 Mo9 O35 174.5(11) . . ?
O16 Mo9 O35 75.6(10) . . ?
O29 Mo9 O35 72.2(10) . . ?
O8 Mo9 O35 82.8(10) . . ?
O27 Mo9 O35 83.4(10) . . ?
O23 Mo10 O26 103.0(14) . . ?
O23 Mo10 O5 103.5(13) . . ?
O26 Mo10 O5 95.7(13) . . ?
O23 Mo10 O8 102.5(13) . . ?
O26 Mo10 O8 152.3(13) . . ?
O5 Mo10 O8 88.6(12) . . ?
O23 Mo10 O25 97.1(12) . . ?
O26 Mo10 O25 83.6(12) . . ?
O5 Mo10 O25 159.0(11) . . ?
O8 Mo10 O25 82.7(11) . . ?
O23 Mo10 O17 168.3(12) . . ?
O26 Mo10 O17 71.0(12) . . ?
O5 Mo10 O17 87.3(10) . . ?
O8 Mo10 O17 81.9(10) . . ?
O25 Mo10 O17 72.5(10) . . ?
O31 Mo11 O2 103.0(13) . . ?
O31 Mo11 O33 101.8(13) . . ?
O2 Mo11 O33 101.7(12) . . ?
O31 Mo11 O18 98.8(12) . . ?
O2 Mo11 O18 88.3(12) . . ?
O33 Mo11 O18 154.4(11) . . ?
O31 Mo11 O15 93.6(12) . . ?
O2 Mo11 O15 160.6(12) . . ?
O33 Mo11 O15 84.3(11) . . ?
O18 Mo11 O15 79.3(10) . . ?
O31 Mo11 O20 173.7(11) . . ?
O2 Mo11 O20 83.0(11) . . ?
O33 Mo11 O20 75.2(11) . . ?
O18 Mo11 O20 82.8(10) . . ?
O15 Mo11 O20 80.7(10) . . ?
O106 N5 Mo3 153(10) . . ?
Mo1 O1 Th1 138.3(13) . . ?
Mo11 O2 Th1 136.0(14) . . ?
Mo5 O3 Th1 162.3(18) . . ?
Mo4 O4 Th1 151.4(15) . . ?
Mo10 O5 Mo6 148.5(15) . . ?
Mo5 O6 Mo3 124.2(13) . . ?
Mo7 O7 Mo8 123.2(13) . . ?
Mo9 O8 Mo10 152.7(15) . . ?
Mo3 O10 Mo7 141.9(15) . . ?
Mo1 O11 Mo2 157.3(15) . . ?
Mo2 O12 Mo4 122.5(13) . . ?
Mo6 O14 Mo5 124.4(14) . . ?
Mo7 O15 Mo11 153.8(16) . . ?
Mo9 O16 Mo8 123.8(14) . . ?
P1 O17 Mo4 126.4(16) . . ?
P1 O17 Mo2 127.7(16) . . ?
Mo4 O17 Mo2 89.9(9) . . ?
P1 O17 Mo10 124.4(16) . . ?
Mo4 O17 Mo10 88.8(9) . . ?
Mo2 O17 Mo10 87.4(9) . . ?
Mo3 O18 Mo11 153.9(14) . . ?
P1 O20 Mo11 131.0(16) . . ?
P1 O20 Mo1 126.7(15) . . ?
Mo11 O20 Mo1 89.3(9) . . ?
Mo2 O25 Mo10 121.2(13) . . ?
Mo10 O26 Mo4 129.0(19) . . ?
Mo6 O27 Mo9 156.0(16) . . ?
Mo8 O28 Mo1 144.9(14) . . ?
Mo9 O29 Mo7 124.5(14) . . ?
Mo4 O32 Mo5 144.0(18) . . ?
Mo11 O33 Mo1 120.9(15) . . ?
P1 O34 Mo5 126.0(14) . . ?
P1 O34 Mo3 125.3(15) . . ?
Mo5 O34 Mo3 88.3(8) . . ?
P1 O34 Mo6 128.2(14) . . ?
Mo5 O34 Mo6 88.9(9) . . ?
Mo3 O34 Mo6 87.5(8) . . ?
P1 O35 Mo7 125.2(14) . . ?
P1 O35 Mo9 127.7(15) . . ?
Mo7 O35 Mo9 90.3(9) . . ?
P1 O35 Mo8 123.0(14) . . ?
Mo7 O35 Mo8 90.1(9) . . ?
Mo9 O35 Mo8 89.2(8) . . ?
Mo6 O36 Mo3 124.1(15) . . ?
Mo8 O37 Mo2 152.1(16) . . ?
O17 P1 O20 110.8(16) . . ?
O17 P1 O34 108.6(16) . . ?
O20 P1 O34 109.6(15) . . ?
O17 P1 O35 110.9(15) . . ?
O20 P1 O35 109.1(15) . . ?
O34 P1 O35 107.8(15) . . ?
O4 Th1 O4 131.5(13) 2 . ?
O4 Th1 O3 73.2(9) 2 . ?
O4 Th1 O3 70.4(10) . . ?
O4 Th1 O3 70.4(10) 2 2 ?
O4 Th1 O3 73.2(9) . 2 ?
O3 Th1 O3 81.0(14) . 2 ?
O4 Th1 O1 150.7(9) 2 . ?
O4 Th1 O1 75.9(9) . . ?
O3 Th1 O1 115.8(9) . . ?
O3 Th1 O1 136.7(9) 2 . ?
O4 Th1 O1 75.9(9) 2 2 ?
O4 Th1 O1 150.7(9) . 2 ?
O3 Th1 O1 136.7(9) . 2 ?
O3 Th1 O1 115.8(9) 2 2 ?
O1 Th1 O1 80.2(12) . 2 ?
O4 Th1 O2 115.1(9) 2 2 ?
O4 Th1 O2 83.3(9) . 2 ?
O3 Th1 O2 148.0(10) . 2 ?
O3 Th1 O2 73.9(10) 2 2 ?
O1 Th1 O2 73.0(9) . 2 ?
O1 Th1 O2 73.6(9) 2 2 ?
O4 Th1 O2 83.3(9) 2 . ?
O4 Th1 O2 115.1(9) . . ?
O3 Th1 O2 73.9(10) . . ?
O3 Th1 O2 148.0(10) 2 . ?
O1 Th1 O2 73.6(9) . . ?
O1 Th1 O2 73.0(9) 2 . ?
O2 Th1 O2 136.0(13) 2 . ?

loop_
_geom_bond_atom_site_label_1
_geom_bond_atom_site_label_2
_geom_bond_distance
_geom_bond_site_symmetry_2
_geom_bond_publ_flag
Mo1 O19 1.68(3) . ?
Mo1 O1 1.75(2) . ?
Mo1 O11 1.88(3) . ?
Mo1 O33 2.01(3) . ?
Mo1 O28 2.14(2) . ?
Mo1 O20 2.39(3) . ?
Mo2 O24 1.68(3) . ?
Mo2 O25 1.83(3) . ?
Mo2 O12 1.83(3) . ?
Mo2 O11 1.97(3) . ?
Mo2 O37 2.01(3) . ?
Mo2 O17 2.42(3) . ?
Mo3 O30 1.67(3) . ?
Mo3 O18 1.79(3) . ?
Mo3 O10 1.87(3) . ?
Mo3 O6 1.95(2) . ?
Mo3 O36 2.02(3) . ?
Mo3 O34 2.43(3) . ?
Mo3 N5 2.53(19) . ?
Mo4 O13 1.68(3) . ?
Mo4 O4 1.76(3) . ?
Mo4 O32 1.84(3) . ?
Mo4 O26 1.99(3) . ?
Mo4 O12 2.07(3) . ?
Mo4 O17 2.42(3) . ?
Mo5 O38 1.64(3) . ?
Mo5 O3 1.75(3) . ?
Mo5 O6 1.88(2) . ?
Mo5 O32 1.98(3) . ?
Mo5 O14 2.03(3) . ?
Mo5 O34 2.43(3) . ?
Mo6 O39 1.69(3) . ?
Mo6 O36 1.83(3) . ?
Mo6 O14 1.86(3) . ?
Mo6 O27 1.87(3) . ?
Mo6 O5 2.03(3) . ?
Mo6 O34 2.48(3) . ?
Mo7 O22 1.66(3) . ?
Mo7 O15 1.84(3) . ?
Mo7 O7 1.87(3) . ?
Mo7 O29 1.97(3) . ?
Mo7 O10 1.99(3) . ?
Mo7 O35 2.37(3) . ?
Mo8 O21 1.65(3) . ?
Mo8 O28 1.78(2) . ?
Mo8 O37 1.81(3) . ?
Mo8 O7 1.99(3) . ?
Mo8 O16 2.04(3) . ?
Mo8 O35 2.43(3) . ?
Mo9 O9 1.72(3) . ?
Mo9 O16 1.81(3) . ?
Mo9 O29 1.86(3) . ?
Mo9 O8 1.89(3) . ?
Mo9 O27 2.01(3) . ?
Mo9 O35 2.41(3) . ?
Mo10 O23 1.70(3) . ?
Mo10 O26 1.82(3) . ?
Mo10 O5 1.83(3) . ?
Mo10 O8 1.92(3) . ?
Mo10 O25 2.07(3) . ?
Mo10 O17 2.49(3) . ?
Mo11 O31 1.69(3) . ?
Mo11 O2 1.77(3) . ?
Mo11 O33 1.82(3) . ?
Mo11 O18 2.02(3) . ?
Mo11 O15 2.04(3) . ?
Mo11 O20 2.35(3) . ?
N4 O104 1.29(8) . ?
N5 O106 1.45(18) . ?
O1 Th1 2.42(2) . ?
O2 Th1 2.45(3) . ?
O3 Th1 2.39(3) . ?
O4 Th1 2.37(3) . ?
O17 P1 1.50(3) . ?
O20 P1 1.52(3) . ?
O34 P1 1.54(3) . ?
O35 P1 1.56(3) . ?
Th1 O4 2.37(3) 2 ?
Th1 O3 2.39(3) 2 ?
Th1 O1 2.42(2) 2 ?
Th1 O2 2.45(3) 2 ?
